data_7234987
loop_
_publ_author_name
'Chatterjee, Sourav'
'Bhattacharjee, Pinaki'
'Butterfoss, Glenn L.'
'Achari, Anushree'
'Jaisankar, Parasuraman'

_publ_section_title
;
 Establishment of atropisomerism in 3-indolyl furanoids: a synthetic,
 experimental and theoretical perspective
;
_journal_issue 39
_journal_name_full 'RSC Advances'
_journal_page_first 22384
_journal_paper_doi 10.1039/C9RA05350F
_journal_volume 9
_journal_year 2019
_chemical_formula_moiety '0.07(C36 H24 N2 O3)'
_chemical_formula_sum 'C36 H24 N2 O3'
_chemical_formula_weight 39.45
_chemical_melting_point 438.15
_chemical_name_systematic PJ_B849_55
_space_group_crystal_system triclinic
_space_group_IT_number 2
_space_group_name_Hall '-P 1'
_space_group_name_H-M_alt 'P -1'
_atom_sites_solution_hydrogens geom
_audit_creation_date 2018-12-19
_audit_creation_method
;
Olex2 1.2
(compiled 2017.08.10 svn.r3458 for OlexSys, GUI svn.r5506)
;
_audit_update_record
;
2019-01-03 deposited with the CCDC.	2019-07-16 downloaded from the CCDC.
;
_cell_angle_alpha 70.799(8)
_cell_angle_beta 84.134(9)
_cell_angle_gamma 71.007(8)
_cell_formula_units_Z 27
_cell_length_a 10.233(5)
_cell_length_b 11.256(6)
_cell_length_c 13.314(7)
_cell_measurement_reflns_used 5212
_cell_measurement_temperature 296.15
_cell_measurement_theta_max 23.66
_cell_measurement_theta_min 2.42
_cell_volume 1369.4(12)
_computing_cell_refinement 'SAINT v8.34A (Bruker, 2013)'
_computing_data_reduction 'SAINT v8.34A (Bruker, 2013)'
_computing_molecular_graphics 'Olex2 (Dolomanov et al., 2009)'
_computing_publication_material 'Olex2 (Dolomanov et al., 2009)'
_computing_structure_refinement 'ShelXL (Sheldrick, 2015)'
_computing_structure_solution 'SHELXT 2014/4 (Sheldrick, 2014)'
_diffrn_ambient_temperature 296.15
_diffrn_measured_fraction_theta_full 0.997
_diffrn_measured_fraction_theta_max 0.997
_diffrn_measurement_device_type 'Bruker APEX-II CCD'
_diffrn_measurement_method '\f and \w scans'
_diffrn_radiation_type MoK\a
_diffrn_radiation_wavelength 0.71073
_diffrn_reflns_av_R_equivalents 0.0443
_diffrn_reflns_av_unetI/netI 0.0391
_diffrn_reflns_Laue_measured_fraction_full 0.997
_diffrn_reflns_Laue_measured_fraction_max 0.997
_diffrn_reflns_limit_h_max 12
_diffrn_reflns_limit_h_min -12
_diffrn_reflns_limit_k_max 13
_diffrn_reflns_limit_k_min -13
_diffrn_reflns_limit_l_max 15
_diffrn_reflns_limit_l_min -15
_diffrn_reflns_number 22256
_diffrn_reflns_point_group_measured_fraction_full 0.997
_diffrn_reflns_point_group_measured_fraction_max 0.997
_diffrn_reflns_theta_full 25.000
_diffrn_reflns_theta_max 25.000
_diffrn_reflns_theta_min 2.420
_diffrn_standards_number 0
_exptl_absorpt_coefficient_mu 0.083
_exptl_absorpt_correction_T_max 0.7455
_exptl_absorpt_correction_T_min 0.6240
_exptl_absorpt_correction_type multi-scan
_exptl_absorpt_process_details
'SADABS-2014/5 (Bruker,2014/5) was used for absorption correction. wR2(int) was 0.1316 before and 0.0579 after correction. The Ratio of minimum to maximum transmission is 0.8370. The \l/2 correction factor is 0.00150.'
_exptl_crystal_colour 'clear yellowish red'
_exptl_crystal_colour_lustre clear
_exptl_crystal_colour_modifier yellowish
_exptl_crystal_colour_primary red
_exptl_crystal_density_diffrn 1.292
_exptl_crystal_description block
_exptl_crystal_F_000 556
_exptl_crystal_recrystallization_method 'Re-crystallisation from solvent: Chloroform-Methanol'
_exptl_crystal_size_max 0.81
_exptl_crystal_size_mid 0.7
_exptl_crystal_size_min 0.12
_refine_diff_density_max 0.366
_refine_diff_density_min -0.299
_refine_diff_density_rms 0.074
_refine_ls_extinction_coef 0.010(3)
_refine_ls_extinction_expression Fc^*^=kFc[1+0.001xFc^2^\l^3^/sin(2\q)]^-1/4^
_refine_ls_extinction_method 'SHELXL-2018/3 (Sheldrick 2018)'
_refine_ls_goodness_of_fit_ref 1.107
_refine_ls_hydrogen_treatment constr
_refine_ls_matrix_type full
_refine_ls_number_parameters 371
_refine_ls_number_reflns 4808
_refine_ls_number_restraints 0
_refine_ls_restrained_S_all 1.107
_refine_ls_R_factor_all 0.1190
_refine_ls_R_factor_gt 0.0958
_refine_ls_shift/su_max 0.000
_refine_ls_shift/su_mean 0.000
_refine_ls_structure_factor_coef Fsqd
_refine_ls_weighting_details 'w=1/[\s^2^(Fo^2^)+(0.1081P)^2^+4.4907P] where P=(Fo^2^+2Fc^2^)/3'
_refine_ls_weighting_scheme calc
_refine_ls_wR_factor_gt 0.3124
_refine_ls_wR_factor_ref 0.3260
_reflns_Friedel_coverage 0.000
_reflns_number_gt 3439
_reflns_number_total 4808
_reflns_threshold_expression 'I > 2\s(I)'
_cod_data_source_file c9ra05350f2.cif
_cod_data_source_block pj_b849_55_0m_a
_cod_database_code 7234987
_shelx_shelxl_version_number 2018/3
_shelx_space_group_comment
;
The symmetry employed for this shelxl refinement is uniquely defined
by the following loop, which should always be used as a source of
symmetry information in preference to the above space-group names.
They are only intended as comments.
;
_shelx_estimated_absorpt_t_max 0.990
_shelx_estimated_absorpt_t_min 0.936
_olex2_refinement_description
;
1. Fixed Uiso
 At 1.2 times of:
  All C(H) groups, All N(H) groups
2.a Aromatic/amide H refined with riding coordinates:
 N1(H1), C4(H4), C5(H5), C6(H6), C7(H7), C10(H10), C11(H11), C12(H12),
 C13(H13), C14(H14), C19(H19), C20(H20), C21(H21), C22(H22), C23(H23), C25(H25),
  C26(H26), C27(H27), C28(H28), C29(H29), C33(H33), C34(H34), C35(H35), C36(H36)
;
_olex2_submission_special_instructions 'No special instructions were received'

loop_
_space_group_symop_operation_xyz
'x, y, z'
'-x, -y, -z'

loop_
_atom_site_label
_atom_site_type_symbol
_atom_site_fract_x
_atom_site_fract_y
_atom_site_fract_z
_atom_site_U_iso_or_equiv
_atom_site_adp_type
_atom_site_occupancy
_atom_site_site_symmetry_order
_atom_site_calc_flag
_atom_site_refinement_flags_posn
O1 O 0.4005(4) 0.4354(3) 0.8414(3) 0.0491(9) Uani 1 1 d .
O2 O 0.6758(7) 0.3299(6) 0.7848(6) 0.110(2) Uani 1 1 d .
O3 O 0.7074(9) 0.2528(6) 0.9541(7) 0.152(3) Uani 1 1 d .
N1 N 0.2347(5) 0.9775(4) 0.5458(3) 0.0532(12) Uani 1 1 d .
H1 H 0.184446 1.059182 0.526178 0.064 Uiso 1 1 calc R
N2 N 0.6820(6) 0.3434(6) 0.8711(6) 0.0804(17) Uani 1 1 d .
C1 C 0.2108(6) 0.8810(5) 0.6342(4) 0.0475(13) Uani 1 1 d .
C2 C 0.3122(6) 0.7638(5) 0.6404(4) 0.0465(12) Uani 1 1 d .
C3 C 0.4009(5) 0.7886(5) 0.5502(4) 0.0473(12) Uani 1 1 d .
C4 C 0.5126(6) 0.7081(7) 0.5093(5) 0.0654(17) Uani 1 1 d .
H4 H 0.547186 0.617878 0.544812 0.078 Uiso 1 1 calc R
C5 C 0.5698(7) 0.7643(9) 0.4164(6) 0.080(2) Uani 1 1 d .
H5 H 0.642461 0.710777 0.387582 0.096 Uiso 1 1 calc R
C6 C 0.5231(8) 0.8984(9) 0.3637(6) 0.082(2) Uani 1 1 d .
H6 H 0.566444 0.933893 0.301473 0.099 Uiso 1 1 calc R
C7 C 0.4134(8) 0.9802(7) 0.4019(5) 0.0716(18) Uani 1 1 d .
H7 H 0.382528 1.070784 0.366792 0.086 Uiso 1 1 calc R
C8 C 0.3500(6) 0.9246(6) 0.4936(4) 0.0536(14) Uani 1 1 d .
C9 C 0.0885(6) 0.9126(5) 0.7004(4) 0.0466(12) Uani 1 1 d .
C10 C 0.0868(7) 0.8399(6) 0.8073(5) 0.0579(15) Uani 1 1 d .
H10 H 0.163983 0.769467 0.837869 0.070 Uiso 1 1 calc R
C11 C -0.0290(8) 0.8717(7) 0.8683(5) 0.0732(19) Uani 1 1 d .
H11 H -0.029002 0.822215 0.939671 0.088 Uiso 1 1 calc R
C12 C -0.1437(7) 0.9753(7) 0.8248(6) 0.0725(19) Uani 1 1 d .
H12 H -0.220289 0.997358 0.866800 0.087 Uiso 1 1 calc R
C13 C -0.1450(7) 1.0469(7) 0.7180(6) 0.0708(18) Uani 1 1 d .
H13 H -0.223187 1.116103 0.687436 0.085 Uiso 1 1 calc R
C14 C -0.0301(6) 1.0150(6) 0.6574(5) 0.0579(15) Uani 1 1 d .
H14 H -0.031691 1.063360 0.585604 0.069 Uiso 1 1 calc R
C15 C 0.3238(5) 0.6317(5) 0.7159(4) 0.0453(12) Uani 1 1 d .
C16 C 0.2369(5) 0.5538(5) 0.7160(4) 0.0461(12) Uani 1 1 d .
C17 C 0.2879(6) 0.4347(5) 0.7927(4) 0.0491(13) Uani 1 1 d .
C18 C 0.2581(6) 0.3086(5) 0.8284(4) 0.0490(13) Uani 1 1 d .
C19 C 0.1328(7) 0.2998(6) 0.8041(5) 0.0658(17) Uani 1 1 d .
H19 H 0.064770 0.375763 0.767004 0.079 Uiso 1 1 calc R
C20 C 0.1094(8) 0.1793(7) 0.8346(5) 0.075(2) Uani 1 1 d .
H20 H 0.025588 0.174761 0.817553 0.090 Uiso 1 1 calc R
C21 C 0.2070(8) 0.0663(6) 0.8894(5) 0.0724(19) Uani 1 1 d .
H21 H 0.190108 -0.014708 0.909461 0.087 Uiso 1 1 calc R
C22 C 0.3301(8) 0.0732(6) 0.9145(5) 0.0694(18) Uani 1 1 d .
H22 H 0.396546 -0.003397 0.952675 0.083 Uiso 1 1 calc R
C23 C 0.3568(7) 0.1936(5) 0.8836(5) 0.0605(15) Uani 1 1 d .
H23 H 0.441451 0.196859 0.900191 0.073 Uiso 1 1 calc R
C24 C 0.1268(6) 0.5974(5) 0.6366(4) 0.0488(13) Uani 1 1 d .
C25 C -0.0131(7) 0.6348(6) 0.6615(6) 0.0676(17) Uani 1 1 d .
H25 H -0.041036 0.632651 0.730605 0.081 Uiso 1 1 calc R
C26 C -0.1106(7) 0.6754(6) 0.5814(8) 0.082(2) Uani 1 1 d .
H26 H -0.204156 0.698700 0.597691 0.098 Uiso 1 1 calc R
C27 C -0.0702(10) 0.6815(7) 0.4783(7) 0.084(2) Uani 1 1 d .
H27 H -0.136430 0.708659 0.425720 0.100 Uiso 1 1 calc R
C28 C 0.0652(9) 0.6483(7) 0.4537(6) 0.078(2) Uani 1 1 d .
H28 H 0.092411 0.653967 0.383869 0.094 Uiso 1 1 calc R
C29 C 0.1638(7) 0.6055(6) 0.5326(5) 0.0621(16) Uani 1 1 d .
H29 H 0.256978 0.581772 0.515082 0.075 Uiso 1 1 calc R
C30 C 0.4212(6) 0.5555(5) 0.7932(4) 0.0469(12) Uani 1 1 d .
C31 C 0.5366(6) 0.5777(5) 0.8312(4) 0.0503(13) Uani 1 1 d .
C32 C 0.6567(6) 0.4783(6) 0.8749(5) 0.0558(14) Uani 1 1 d .
C33 C 0.7621(7) 0.4998(8) 0.9154(6) 0.077(2) Uani 1 1 d .
H33 H 0.840524 0.429898 0.944427 0.092 Uiso 1 1 calc R
C34 C 0.7497(8) 0.6266(8) 0.9124(6) 0.080(2) Uani 1 1 d .
H34 H 0.819312 0.642535 0.940826 0.096 Uiso 1 1 calc R
C35 C 0.6365(8) 0.7276(7) 0.8682(5) 0.0738(19) Uani 1 1 d .
H35 H 0.630552 0.813317 0.864031 0.089 Uiso 1 1 calc R
C36 C 0.5285(7) 0.7058(6) 0.8287(5) 0.0642(16) Uani 1 1 d .
H36 H 0.450403 0.776558 0.800348 0.077 Uiso 1 1 calc R

loop_
_atom_site_aniso_label
_atom_site_aniso_U_11
_atom_site_aniso_U_22
_atom_site_aniso_U_33
_atom_site_aniso_U_23
_atom_site_aniso_U_13
_atom_site_aniso_U_12
O1 0.060(2) 0.0378(18) 0.0446(19) -0.0026(15) -0.0127(17) -0.0146(17)
O2 0.106(5) 0.089(4) 0.142(6) -0.066(4) 0.017(4) -0.015(3)
O3 0.177(7) 0.063(4) 0.167(7) 0.028(4) -0.073(6) -0.014(4)
N1 0.065(3) 0.037(2) 0.049(3) -0.005(2) 0.002(2) -0.013(2)
N2 0.066(4) 0.059(4) 0.103(5) -0.019(4) -0.009(3) -0.006(3)
C1 0.055(3) 0.038(3) 0.045(3) -0.007(2) -0.004(2) -0.014(2)
C2 0.052(3) 0.037(3) 0.046(3) -0.009(2) -0.002(2) -0.011(2)
C3 0.047(3) 0.049(3) 0.046(3) -0.013(2) -0.001(2) -0.017(2)
C4 0.051(3) 0.074(4) 0.069(4) -0.028(3) 0.005(3) -0.013(3)
C5 0.059(4) 0.104(6) 0.078(5) -0.036(4) 0.019(4) -0.025(4)
C6 0.077(5) 0.119(7) 0.056(4) -0.023(4) 0.023(4) -0.050(5)
C7 0.087(5) 0.069(4) 0.059(4) -0.004(3) 0.006(4) -0.042(4)
C8 0.060(4) 0.054(3) 0.047(3) -0.014(3) 0.004(3) -0.021(3)
C9 0.054(3) 0.039(3) 0.051(3) -0.019(2) 0.005(2) -0.017(2)
C10 0.068(4) 0.050(3) 0.051(3) -0.013(3) 0.002(3) -0.016(3)
C11 0.093(5) 0.069(4) 0.058(4) -0.023(3) 0.021(4) -0.029(4)
C12 0.064(4) 0.085(5) 0.082(5) -0.044(4) 0.021(4) -0.028(4)
C13 0.055(4) 0.066(4) 0.090(5) -0.036(4) -0.003(3) -0.004(3)
C14 0.065(4) 0.050(3) 0.056(3) -0.018(3) -0.002(3) -0.013(3)
C15 0.049(3) 0.036(3) 0.046(3) -0.010(2) -0.001(2) -0.009(2)
C16 0.051(3) 0.040(3) 0.042(3) -0.009(2) -0.004(2) -0.010(2)
C17 0.061(3) 0.045(3) 0.041(3) -0.011(2) -0.005(2) -0.016(3)
C18 0.067(4) 0.043(3) 0.037(3) -0.008(2) -0.003(2) -0.020(3)
C19 0.086(5) 0.052(3) 0.056(3) -0.001(3) -0.016(3) -0.030(3)
C20 0.105(5) 0.069(4) 0.057(4) -0.002(3) -0.016(4) -0.049(4)
C21 0.110(6) 0.053(4) 0.061(4) -0.009(3) -0.007(4) -0.041(4)
C22 0.100(5) 0.040(3) 0.060(4) -0.003(3) -0.010(4) -0.020(3)
C23 0.075(4) 0.046(3) 0.058(3) -0.008(3) -0.014(3) -0.018(3)
C24 0.055(3) 0.031(2) 0.056(3) -0.007(2) -0.012(3) -0.010(2)
C25 0.065(4) 0.056(4) 0.075(4) -0.017(3) -0.007(3) -0.010(3)
C26 0.054(4) 0.053(4) 0.130(7) -0.018(4) -0.017(4) -0.012(3)
C27 0.102(6) 0.050(4) 0.089(6) -0.007(4) -0.037(5) -0.015(4)
C28 0.105(6) 0.060(4) 0.066(4) -0.010(3) -0.029(4) -0.022(4)
C29 0.080(4) 0.047(3) 0.054(3) -0.006(3) -0.013(3) -0.019(3)
C30 0.055(3) 0.037(3) 0.045(3) -0.009(2) -0.003(2) -0.013(2)
C31 0.060(3) 0.047(3) 0.041(3) -0.008(2) -0.003(2) -0.017(3)
C32 0.055(3) 0.057(3) 0.052(3) -0.012(3) -0.004(3) -0.016(3)
C33 0.062(4) 0.095(5) 0.069(4) -0.018(4) -0.009(3) -0.023(4)
C34 0.087(5) 0.102(6) 0.069(4) -0.028(4) -0.004(4) -0.050(5)
C35 0.097(5) 0.074(4) 0.069(4) -0.026(4) -0.003(4) -0.045(4)
C36 0.077(4) 0.053(3) 0.064(4) -0.018(3) -0.009(3) -0.020(3)

loop_
_atom_type_symbol
_atom_type_description
_atom_type_scat_dispersion_real
_atom_type_scat_dispersion_imag
_atom_type_scat_source
C C 0.0033 0.0016 'International Tables Vol C Tables 4.2.6.8 and 6.1.1.4'
H H 0.0000 0.0000 'International Tables Vol C Tables 4.2.6.8 and 6.1.1.4'
N N 0.0061 0.0033 'International Tables Vol C Tables 4.2.6.8 and 6.1.1.4'
O O 0.0106 0.0060 'International Tables Vol C Tables 4.2.6.8 and 6.1.1.4'

loop_
_geom_angle_atom_site_label_1
_geom_angle_atom_site_label_2
_geom_angle_atom_site_label_3
_geom_angle
C30 O1 C17 107.6(4)
C1 N1 H1 124.9
C8 N1 H1 124.9
C8 N1 C1 110.2(4)
O2 N2 C32 117.8(6)
O3 N2 O2 124.2(8)
O3 N2 C32 118.0(7)
N1 C1 C9 120.3(5)
C2 C1 N1 108.4(5)
C2 C1 C9 131.2(5)
C1 C2 C3 107.4(4)
C1 C2 C15 128.2(5)
C3 C2 C15 124.1(5)
C4 C3 C2 134.0(5)
C4 C3 C8 119.1(5)
C8 C3 C2 106.8(5)
C3 C4 H4 120.7
C5 C4 C3 118.7(6)
C5 C4 H4 120.7
C4 C5 H5 119.1
C4 C5 C6 121.9(7)
C6 C5 H5 119.1
C5 C6 H6 119.6
C7 C6 C5 120.8(6)
C7 C6 H6 119.6
C6 C7 H7 120.8
C6 C7 C8 118.3(6)
C8 C7 H7 120.8
N1 C8 C3 107.2(5)
N1 C8 C7 131.7(6)
C7 C8 C3 121.1(6)
C10 C9 C1 121.3(5)
C14 C9 C1 120.8(5)
C14 C9 C10 117.9(5)
C9 C10 H10 119.8
C11 C10 C9 120.4(6)
C11 C10 H10 119.8
C10 C11 H11 119.7
C12 C11 C10 120.7(6)
C12 C11 H11 119.7
C11 C12 H12 120.1
C11 C12 C13 119.7(6)
C13 C12 H12 120.1
C12 C13 H13 120.2
C14 C13 C12 119.5(6)
C14 C13 H13 120.2
C9 C14 H14 119.1
C13 C14 C9 121.7(6)
C13 C14 H14 119.1
C16 C15 C2 125.1(5)
C30 C15 C2 128.2(5)
C30 C15 C16 106.6(4)
C15 C16 C24 122.9(4)
C17 C16 C15 106.7(5)
C17 C16 C24 130.0(5)
O1 C17 C18 115.0(4)
C16 C17 O1 109.3(5)
C16 C17 C18 135.6(5)
C19 C18 C17 121.4(5)
C23 C18 C17 120.3(5)
C23 C18 C19 118.2(5)
C18 C19 H19 119.8
C20 C19 C18 120.4(6)
C20 C19 H19 119.8
C19 C20 H20 119.5
C21 C20 C19 121.1(7)
C21 C20 H20 119.5
C20 C21 H21 120.3
C20 C21 C22 119.3(6)
C22 C21 H21 120.3
C21 C22 H22 119.7
C21 C22 C23 120.7(6)
C23 C22 H22 119.7
C18 C23 C22 120.3(6)
C18 C23 H23 119.9
C22 C23 H23 119.9
C25 C24 C16 122.7(5)
C29 C24 C16 118.6(5)
C29 C24 C25 118.7(6)
C24 C25 H25 120.5
C24 C25 C26 119.0(7)
C26 C25 H25 120.5
C25 C26 H26 119.5
C27 C26 C25 120.9(7)
C27 C26 H26 119.5
C26 C27 H27 120.0
C28 C27 C26 120.1(7)
C28 C27 H27 120.0
C27 C28 H28 120.1
C27 C28 C29 119.8(8)
C29 C28 H28 120.1
C24 C29 C28 121.5(7)
C24 C29 H29 119.3
C28 C29 H29 119.3
O1 C30 C31 117.1(4)
C15 C30 O1 109.8(5)
C15 C30 C31 133.0(5)
C32 C31 C30 124.2(5)
C32 C31 C36 115.8(5)
C36 C31 C30 120.0(5)
C31 C32 N2 120.0(5)
C33 C32 N2 116.2(6)
C33 C32 C31 123.5(6)
C32 C33 H33 120.5
C32 C33 C34 119.0(7)
C34 C33 H33 120.5
C33 C34 H34 120.0
C35 C34 C33 119.9(7)
C35 C34 H34 120.0
C34 C35 H35 119.4
C34 C35 C36 121.2(7)
C36 C35 H35 119.4
C31 C36 H36 119.7
C35 C36 C31 120.5(6)
C35 C36 H36 119.7

loop_
_geom_bond_atom_site_label_1
_geom_bond_atom_site_label_2
_geom_bond_distance
O1 C17 1.382(6)
O1 C30 1.368(6)
O2 N2 1.218(8)
O3 N2 1.214(9)
N1 H1 0.8600
N1 C1 1.378(6)
N1 C8 1.370(7)
N2 C32 1.472(8)
C1 C2 1.370(7)
C1 C9 1.470(8)
C2 C3 1.437(7)
C2 C15 1.471(7)
C3 C4 1.395(8)
C3 C8 1.409(8)
C4 H4 0.9300
C4 C5 1.361(9)
C5 H5 0.9300
C5 C6 1.379(11)
C6 H6 0.9300
C6 C7 1.373(10)
C7 H7 0.9300
C7 C8 1.380(8)
C9 C10 1.390(8)
C9 C14 1.388(8)
C10 H10 0.9300
C10 C11 1.382(9)
C11 H11 0.9300
C11 C12 1.370(10)
C12 H12 0.9300
C12 C13 1.384(10)
C13 H13 0.9300
C13 C14 1.372(9)
C14 H14 0.9300
C15 C16 1.438(7)
C15 C30 1.364(7)
C16 C17 1.366(7)
C16 C24 1.474(7)
C17 C18 1.463(7)
C18 C19 1.396(8)
C18 C23 1.383(8)
C19 H19 0.9300
C19 C20 1.375(8)
C20 H20 0.9300
C20 C21 1.364(9)
C21 H21 0.9300
C21 C22 1.368(10)
C22 H22 0.9300
C22 C23 1.390(8)
C23 H23 0.9300
C24 C25 1.392(9)
C24 C29 1.378(8)
C25 H25 0.9300
C25 C26 1.393(10)
C26 H26 0.9300
C26 C27 1.378(11)
C27 H27 0.9300
C27 C28 1.348(11)
C28 H28 0.9300
C28 C29 1.387(9)
C29 H29 0.9300
C30 C31 1.452(8)
C31 C32 1.387(8)
C31 C36 1.406(8)
C32 C33 1.373(9)
C33 H33 0.9300
C33 C34 1.379(11)
C34 H34 0.9300
C34 C35 1.351(10)
C35 H35 0.9300
C35 C36 1.392(9)
C36 H36 0.9300
